data_4512708
loop_
_publ_author_name
'Yoshida, Yukihiro'
'Kumagai, Yoshihide'
'Mizuno, Motohiro'
'Saito, Gunzi'

_publ_section_title
;
 Structure--Property Relationship of Supramolecular Rotators of Coronene
 in Charge-Transfer Solids
;
_journal_issue 3
_journal_name_full 'Crystal Growth &amp; Design'
_journal_page_first 1389
_journal_paper_doi 10.1021/cg5017774
_journal_volume 15
_journal_year 2015
_chemical_formula_moiety '(C24 H12), (C12 H4 N4)'
_chemical_formula_sum 'C36 H16 N4'
_chemical_formula_weight 504.55
_chemical_name_common coronene-TCNQ
_chemical_name_systematic
; 
 ? 
;
_space_group_IT_number 14
_symmetry_cell_setting monoclinic
_symmetry_space_group_name_Hall '-P 2ybc'
_symmetry_space_group_name_H-M 'P 1 21/c 1'
_atom_sites_solution_hydrogens geom
_atom_sites_solution_primary direct
_atom_sites_solution_secondary difmap
_audit_creation_method SHELXL-97
_cell_angle_alpha 90.00
_cell_angle_beta 106.534(1)
_cell_angle_gamma 90.00
_cell_formula_units_Z 2
_cell_length_a 10.8738(10)
_cell_length_b 7.1375(7)
_cell_length_c 15.7691(15)
_cell_measurement_reflns_used 2375
_cell_measurement_temperature 100(2)
_cell_measurement_theta_max 28.12
_cell_measurement_theta_min 2.69
_cell_volume 1173.26(19)
_computing_cell_refinement 'Bruker SAINT'
_computing_data_collection 'Bruker APEX2'
_computing_data_reduction 'Bruker SAINT'
_computing_molecular_graphics 'Bruker SHELXTL'
_computing_publication_material 'Bruker SHELXTL'
_computing_structure_refinement 'SHELXL-97 (Sheldrick, 2008)'
_computing_structure_solution 'SHELXS-97 (Sheldrick, 2008)'
_diffrn_ambient_temperature 100(2)
_diffrn_detector_area_resol_mean 8.333
_diffrn_measured_fraction_theta_full 0.999
_diffrn_measured_fraction_theta_max 0.999
_diffrn_measurement_device_type 'Bruker APEX-II CCD'
_diffrn_measurement_method '\f and \w scans'
_diffrn_radiation_monochromator graphite
_diffrn_radiation_source 'fine-focus sealed tube'
_diffrn_radiation_type MoK\a
_diffrn_radiation_wavelength 0.71073
_diffrn_reflns_av_R_equivalents 0.0154
_diffrn_reflns_av_sigmaI/netI 0.0182
_diffrn_reflns_limit_h_max 12
_diffrn_reflns_limit_h_min -9
_diffrn_reflns_limit_k_max 8
_diffrn_reflns_limit_k_min -8
_diffrn_reflns_limit_l_max 18
_diffrn_reflns_limit_l_min -18
_diffrn_reflns_number 5368
_diffrn_reflns_theta_full 25.00
_diffrn_reflns_theta_max 25.01
_diffrn_reflns_theta_min 1.95
_exptl_absorpt_coefficient_mu 0.086
_exptl_absorpt_correction_T_max 0.9923
_exptl_absorpt_correction_T_min 0.9609
_exptl_absorpt_correction_type numerical
_exptl_crystal_colour 'dark purple'
_exptl_crystal_density_diffrn 1.428
_exptl_crystal_density_method 'not measured'
_exptl_crystal_description rod
_exptl_crystal_F_000 520
_exptl_crystal_size_max 0.47
_exptl_crystal_size_mid 0.12
_exptl_crystal_size_min 0.09
_refine_diff_density_max 0.156
_refine_diff_density_min -0.170
_refine_diff_density_rms 0.036
_refine_ls_extinction_method none
_refine_ls_goodness_of_fit_ref 1.041
_refine_ls_hydrogen_treatment constr
_refine_ls_matrix_type full
_refine_ls_number_parameters 181
_refine_ls_number_reflns 2081
_refine_ls_number_restraints 0
_refine_ls_restrained_S_all 1.041
_refine_ls_R_factor_all 0.0440
_refine_ls_R_factor_gt 0.0342
_refine_ls_shift/su_max 0.000
_refine_ls_shift/su_mean 0.000
_refine_ls_structure_factor_coef Fsqd
_refine_ls_weighting_details 'calc w=1/[\s^2^(Fo^2^)+(0.0503P)^2^+0.3132P] where P=(Fo^2^+2Fc^2^)/3'
_refine_ls_weighting_scheme calc
_refine_ls_wR_factor_gt 0.0883
_refine_ls_wR_factor_ref 0.0938
_reflns_number_gt 1754
_reflns_number_total 2081
_reflns_threshold_expression >2sigma(I)
_cod_data_source_file cg5017774_si_003.cif
_cod_data_source_block coronene-TCNQ-100K
_cod_depositor_comments
;
The following automatic conversions were performed:

'_symmetry_cell_setting' value 'Monoclinic' changed to 'monoclinic'
according to
/usr/data/users/saulius/crontab/automatic-downloads/rss-feeds/ACS/lib/dictionaries/cif_core.dic
dictionary named 'cif_core.dic' version 2.4.2 from 2011-04-26.

Automatic conversion script
Id: cif_fix_values 3008 2015-01-20 13:52:24Z robertas 

 Adding full bibliography for 4512705--4512708.cif.
;
_cod_original_sg_symbol_H-M 'P2(1)/c  '
_cod_database_code 4512708

loop_
_symmetry_equiv_pos_as_xyz
'x, y, z'
'-x, y+1/2, -z+1/2'
'-x, -y, -z'
'x, -y-1/2, z-1/2'

loop_
_atom_site_label
_atom_site_type_symbol
_atom_site_fract_x
_atom_site_fract_y
_atom_site_fract_z
_atom_site_U_iso_or_equiv
_atom_site_adp_type
_atom_site_occupancy
_atom_site_symmetry_multiplicity
_atom_site_calc_flag
_atom_site_refinement_flags
C1 C 0.61393(14) -0.20235(19) 0.22742(9) 0.0218(3) Uani 1 1 d .
H1 H 0.6682 -0.2470 0.2803 0.026 Uiso 1 1 calc R
C2 C 0.66764(13) -0.11943(18) 0.16423(8) 0.0190(3) Uani 1 1 d .
C3 C 0.80173(13) -0.09815(19) 0.17888(9) 0.0219(3) Uani 1 1 d .
H3 H 0.8574 -0.1354 0.2327 0.026 Uiso 1 1 calc R
C4 C 0.85057(13) -0.0242(2) 0.11573(9) 0.0221(3) Uani 1 1 d .
H4 H 0.9389 -0.0113 0.1275 0.027 Uiso 1 1 calc R
C5 C 0.76964(13) 0.03373(19) 0.03235(9) 0.0193(3) Uani 1 1 d .
C6 C 0.81749(13) 0.11009(19) -0.03519(9) 0.0214(3) Uani 1 1 d .
H6 H 0.9057 0.1221 -0.0251 0.026 Uiso 1 1 calc R
C7 C 0.73755(13) 0.16627(19) -0.11442(9) 0.0214(3) Uani 1 1 d .
H7 H 0.7721 0.2145 -0.1574 0.026 Uiso 1 1 calc R
C8 C 0.60220(13) 0.15230(19) -0.13225(8) 0.0187(3) Uani 1 1 d .
C9 C 0.51540(13) 0.21791(19) -0.21219(9) 0.0211(3) Uani 1 1 d .
H9 H 0.5476 0.2726 -0.2550 0.025 Uiso 1 1 calc R
C10 C 0.58384(12) -0.05907(18) 0.08255(8) 0.0167(3) Uani 1 1 d .
C11 C 0.63520(12) 0.01642(18) 0.01600(8) 0.0169(3) Uani 1 1 d .
C12 C 0.55115(13) 0.07524(18) -0.06669(8) 0.0171(3) Uani 1 1 d .
C13 C 0.63594(12) 0.50990(18) 0.02346(8) 0.0165(3) Uani 1 1 d .
C14 C 0.57030(13) 0.44028(18) 0.08459(8) 0.0168(3) Uani 1 1 d .
H14 H 0.6180 0.4007 0.1405 0.020 Uiso 1 1 calc R
C15 C 0.44191(13) 0.43146(18) 0.06256(8) 0.0171(3) Uani 1 1 d .
H15 H 0.4023 0.3866 0.1036 0.020 Uiso 1 1 calc R
C16 C 0.76790(12) 0.51970(18) 0.04662(8) 0.0173(3) Uani 1 1 d .
C17 C 0.84301(12) 0.4636(2) 0.13323(9) 0.0203(3) Uani 1 1 d .
C18 C 0.83405(12) 0.58818(19) -0.01401(9) 0.0199(3) Uani 1 1 d .
N1 N 0.89609(11) 0.41727(19) 0.20379(8) 0.0279(3) Uani 1 1 d .
N2 N 0.88399(11) 0.64359(18) -0.06427(8) 0.0269(3) Uani 1 1 d .

loop_
_atom_site_aniso_label
_atom_site_aniso_U_11
_atom_site_aniso_U_22
_atom_site_aniso_U_33
_atom_site_aniso_U_23
_atom_site_aniso_U_13
_atom_site_aniso_U_12
C1 0.0289(8) 0.0190(7) 0.0154(7) -0.0031(6) 0.0028(6) 0.0040(6)
C2 0.0228(7) 0.0142(7) 0.0185(7) -0.0046(5) 0.0035(6) 0.0018(5)
C3 0.0223(7) 0.0190(7) 0.0198(7) -0.0041(6) -0.0013(6) 0.0019(6)
C4 0.0151(7) 0.0204(7) 0.0286(7) -0.0056(6) 0.0023(6) 0.0010(6)
C5 0.0183(7) 0.0145(7) 0.0243(7) -0.0054(5) 0.0048(6) 0.0006(5)
C6 0.0176(7) 0.0181(7) 0.0298(8) -0.0048(6) 0.0090(6) -0.0006(5)
C7 0.0268(8) 0.0165(7) 0.0256(7) -0.0037(6) 0.0148(6) -0.0020(6)
C8 0.0241(7) 0.0135(7) 0.0202(7) -0.0055(5) 0.0088(6) 0.0006(5)
C9 0.0309(8) 0.0177(7) 0.0167(7) -0.0028(5) 0.0103(6) 0.0003(6)
C10 0.0196(7) 0.0116(6) 0.0180(7) -0.0047(5) 0.0037(5) 0.0013(5)
C11 0.0190(7) 0.0121(7) 0.0194(7) -0.0045(5) 0.0052(5) 0.0008(5)
C12 0.0209(7) 0.0116(6) 0.0186(7) -0.0044(5) 0.0050(5) 0.0005(5)
C13 0.0197(7) 0.0120(6) 0.0177(6) -0.0045(5) 0.0050(5) 0.0003(5)
C14 0.0194(7) 0.0152(7) 0.0147(6) -0.0005(5) 0.0028(5) 0.0023(5)
C15 0.0204(7) 0.0165(7) 0.0156(7) -0.0013(5) 0.0072(5) -0.0004(5)
C16 0.0179(7) 0.0158(7) 0.0181(7) -0.0025(5) 0.0047(5) 0.0006(5)
C17 0.0149(7) 0.0209(7) 0.0250(8) -0.0030(6) 0.0055(6) -0.0003(5)
C18 0.0137(7) 0.0194(7) 0.0240(7) -0.0038(6) 0.0012(6) 0.0016(5)
N1 0.0202(6) 0.0343(8) 0.0255(7) 0.0016(6) 0.0008(5) 0.0019(5)
N2 0.0223(7) 0.0313(7) 0.0290(7) 0.0004(6) 0.0102(5) -0.0017(5)

loop_
_atom_type_symbol
_atom_type_description
_atom_type_scat_dispersion_real
_atom_type_scat_dispersion_imag
_atom_type_scat_source
C C 0.0033 0.0016 'International Tables Vol C Tables 4.2.6.8 and 6.1.1.4'
H H 0.0000 0.0000 'International Tables Vol C Tables 4.2.6.8 and 6.1.1.4'
N N 0.0061 0.0033 'International Tables Vol C Tables 4.2.6.8 and 6.1.1.4'

loop_
_geom_angle_atom_site_label_1
_geom_angle_atom_site_label_2
_geom_angle_atom_site_label_3
_geom_angle
_geom_angle_site_symmetry_1
_geom_angle_site_symmetry_3
C9 C1 C2 121.36(12) 3_655 .
C9 C1 H1 119.3 3_655 .
C2 C1 H1 119.3 . .
C10 C2 C3 118.76(12) . .
C10 C2 C1 118.57(12) . .
C3 C2 C1 122.66(12) . .
C4 C3 C2 121.30(12) . .
C4 C3 H3 119.4 . .
C2 C3 H3 119.4 . .
C3 C4 C5 121.49(12) . .
C3 C4 H4 119.3 . .
C5 C4 H4 119.3 . .
C11 C5 C4 118.62(12) . .
C11 C5 C6 118.46(12) . .
C4 C5 C6 122.92(12) . .
C7 C6 C5 121.72(12) . .
C7 C6 H6 119.1 . .
C5 C6 H6 119.1 . .
C6 C7 C8 121.00(13) . .
C6 C7 H7 119.5 . .
C8 C7 H7 119.5 . .
C12 C8 C7 118.80(12) . .
C12 C8 C9 118.41(12) . .
C7 C8 C9 122.76(12) . .
C1 C9 C8 121.40(12) 3_655 .
C1 C9 H9 119.3 3_655 .
C8 C9 H9 119.3 . .
C2 C10 C12 120.00(12) . 3_655
C2 C10 C11 119.89(12) . .
C12 C10 C11 120.11(12) 3_655 .
C5 C11 C12 120.05(12) . .
C5 C11 C10 119.92(12) . .
C12 C11 C10 120.03(12) . .
C8 C12 C10 120.17(12) . 3_655
C8 C12 C11 119.96(12) . .
C10 C12 C11 119.86(12) 3_655 .
C16 C13 C14 121.12(12) . .
C16 C13 C15 121.53(12) . 3_665
C14 C13 C15 117.35(12) . 3_665
C15 C14 C13 121.35(12) . .
C15 C14 H14 119.3 . .
C13 C14 H14 119.3 . .
C14 C15 C13 121.30(12) . 3_665
C14 C15 H15 119.3 . .
C13 C15 H15 119.3 3_665 .
C13 C16 C17 120.39(12) . .
C13 C16 C18 121.47(11) . .
C17 C16 C18 118.14(11) . .
N1 C17 C16 175.76(14) . .
N2 C18 C16 178.19(14) . .

loop_
_geom_bond_atom_site_label_1
_geom_bond_atom_site_label_2
_geom_bond_distance
_geom_bond_site_symmetry_2
C1 C9 1.362(2) 3_655
C1 C2 1.4197(19) .
C1 H1 0.9300 .
C2 C10 1.4166(18) .
C2 C3 1.418(2) .
C3 C4 1.361(2) .
C3 H3 0.9300 .
C4 C5 1.4198(19) .
C4 H4 0.9300 .
C5 C11 1.4157(19) .
C5 C6 1.4204(19) .
C6 C7 1.3634(19) .
C6 H6 0.9300 .
C7 C8 1.4211(19) .
C7 H7 0.9300 .
C8 C12 1.4164(19) .
C8 C9 1.4219(19) .
C9 C1 1.362(2) 3_655
C9 H9 0.9300 .
C10 C12 1.4218(19) 3_655
C10 C11 1.4273(19) .
C11 C12 1.4260(18) .
C12 C10 1.4218(19) 3_655
C13 C16 1.3780(18) .
C13 C14 1.4413(18) .
C13 C15 1.4416(18) 3_665
C14 C15 1.3407(19) .
C14 H14 0.9300 .
C15 C13 1.4416(18) 3_665
C15 H15 0.9300 .
C16 C17 1.4344(18) .
C16 C18 1.4359(19) .
C17 N1 1.1469(17) .
C18 N2 1.1508(18) .
